data_4519501
loop_
_publ_author_name
'Abdel Rahman Al Ahmad'
'Thierry Maris'
'James D. Wuest'

_publ_contact_author_id_orcid 0000-0001-9731-4046
_publ_section_title
;
 ArOCF3, ArOCHF2, ArOCH2F, and ArOCH3: What the F Does to Control the
 Crystallization of Riluzole and Analogous Fluoromethyl Ethers
;
_journal_name_full 'Crystal growth & Design'
_journal_page_first 6408
_journal_page_last 6420
_journal_paper_doi 10.1021/acs.cgd.5c00831
_journal_volume 25
_journal_year 2025
_chemical_formula_moiety '0.47(C8 H7 F N2 O S), 0.53(C8 H8 N2 O S)'
_chemical_formula_sum 'C8 H7.53 F0.47 N2 O S'
_chemical_formula_weight 188.63
_chemical_name_systematic
;
6-methoxy-1,3-benzothiazol-2-amine :
6-(fluoromethoxy)-1,3-benzothiazol-2-amine
0.53:0.47
;
_space_group_crystal_system monoclinic
_space_group_IT_number 14
_space_group_name_Hall '-P 2ybc'
_space_group_name_H-M_alt 'P 1 21/c 1'
_atom_sites_solution_hydrogens mixed
_atom_sites_solution_primary dual
_audit_contact_author_email thierry.maris@umontreal.ca
_audit_contact_author_name 'Thierry Maris'
_audit_contact_author_phone '+1 514 340 4711 2579'
_audit_creation_date 2025-01-15
_cell_angle_alpha 90
_cell_angle_beta 94.322(2)
_cell_angle_gamma 90
_cell_formula_units_Z 4
_cell_length_a 18.1007(9)
_cell_length_b 4.0084(2)
_cell_length_c 11.4184(6)
_cell_measurement_reflns_used 9214
_cell_measurement_temperature 150
_cell_measurement_theta_max 63.411
_cell_measurement_theta_min 3.378
_cell_volume 826.10(7)
_computing_cell_refinement
;
SAINT (2013) V8.41; Integration Software for Single Crystal Data.
Bruker AXS Inc., Madison, WI 53719-1173.
;
_computing_data_collection
;
APEX 4 (2022) Bruker AXS Inc., Madison, WI 53719-1173.
;
_computing_data_reduction
;
SAINT (2013) V8.41; Integration Software for Single Crystal Data.
Bruker AXS Inc., Madison, WI 53719-1173.
;
_computing_molecular_graphics 'Olex2 1.3 (Dolomanov et al., 2009)'
_computing_publication_material 'Olex2 1.3 (Dolomanov et al., 2009)'
_computing_structure_refinement 'XL  (Sheldrick, 2008)'
_computing_structure_solution 'SHELXT 2018/2 (Sheldrick, 2018)'
_diffrn_ambient_temperature 150
_diffrn_detector 'CMOS Area detector'
_diffrn_detector_area_resol_mean 10.42
_diffrn_detector_type 'Bruker CMOS Photon III '
_diffrn_measured_fraction_theta_full 0.993
_diffrn_measured_fraction_theta_max 0.988
_diffrn_measurement_device 'k-geometry diffractometer'
_diffrn_measurement_device_type 'Bruker Venture Metaljet'
_diffrn_measurement_method '\w and \f scans'
_diffrn_radiation_collimation 'Focusing mirrors'
_diffrn_radiation_monochromator 'Helios MX Mirror Optics'
_diffrn_radiation_probe x-ray
_diffrn_radiation_type 'Ga K\a'
_diffrn_radiation_wavelength 1.34139
_diffrn_reflns_av_R_equivalents 0.0439
_diffrn_reflns_av_unetI/netI 0.0289
_diffrn_reflns_Laue_measured_fraction_full 0.993
_diffrn_reflns_Laue_measured_fraction_max 0.988
_diffrn_reflns_limit_h_max 23
_diffrn_reflns_limit_h_min -24
_diffrn_reflns_limit_k_max 5
_diffrn_reflns_limit_k_min -5
_diffrn_reflns_limit_l_max 15
_diffrn_reflns_limit_l_min -15
_diffrn_reflns_number 19531
_diffrn_reflns_point_group_measured_fraction_full 0.993
_diffrn_reflns_point_group_measured_fraction_max 0.988
_diffrn_reflns_theta_full 53.594
_diffrn_reflns_theta_max 63.434
_diffrn_reflns_theta_min 4.262
_diffrn_source 'Metal Jet'
_diffrn_source_current 3.58
_diffrn_source_power 0.2495618
_diffrn_source_target Ga
_diffrn_source_type 'Gallium Liquid Metal Jet Source'
_diffrn_source_voltage 69.71
_exptl_absorpt_coefficient_mu 2.091
_exptl_absorpt_correction_T_max 0.2147
_exptl_absorpt_correction_T_min 0.1006
_exptl_absorpt_correction_type multi-scan
_exptl_absorpt_process_details
;
SADABS-2016/2 (Bruker,2016/2) was used for absorption correction.
wR2(int) was 0.1382 before and 0.0815 after correction.
The Ratio of minimum to maximum transmission is 0.4686.
The \l/2 correction factor is Not present.
;
_exptl_crystal_colour 'clear light colourless'
_exptl_crystal_colour_lustre clear
_exptl_crystal_colour_modifier light
_exptl_crystal_colour_primary colourless
_exptl_crystal_density_diffrn 1.517
_exptl_crystal_description platelet
_exptl_crystal_F_000 391
_exptl_crystal_size_max 0.31
_exptl_crystal_size_mid 0.1
_exptl_crystal_size_min 0.03
_refine_diff_density_max 0.429
_refine_diff_density_min -0.360
_refine_diff_density_rms 0.048
_refine_ls_extinction_coef .
_refine_ls_extinction_method none
_refine_ls_goodness_of_fit_ref 1.066
_refine_ls_hydrogen_treatment mixed
_refine_ls_matrix_type full
_refine_ls_number_parameters 128
_refine_ls_number_reflns 2033
_refine_ls_number_restraints 1
_refine_ls_restrained_S_all 1.066
_refine_ls_R_factor_all 0.0367
_refine_ls_R_factor_gt 0.0360
_refine_ls_shift/su_max 0.000
_refine_ls_shift/su_mean 0.000
_refine_ls_structure_factor_coef Fsqd
_refine_ls_weighting_details 'w=1/[\s^2^(Fo^2^)+(0.0579P)^2^+0.2534P] where P=(Fo^2^+2Fc^2^)/3'
_refine_ls_weighting_scheme calc
_refine_ls_wR_factor_gt 0.1007
_refine_ls_wR_factor_ref 0.1014
_reflns_Friedel_coverage 0.000
_reflns_Friedel_fraction_full .
_reflns_Friedel_fraction_max .
_reflns_number_gt 1955
_reflns_number_total 2033
_reflns_threshold_expression 'I > 2\s(I)'
_cod_data_source_file 06-1c_1d_047RZ1F_053TZ_jw27471.cif
_cod_data_source_block jw27471
_cod_database_code 4519501

loop_
_space_group_symop_id
_space_group_symop_operation_xyz
1 'x, y, z'
2 '-x, y+1/2, -z+1/2'
3 '-x, -y, -z'
4 'x, -y-1/2, z-1/2'

loop_
_atom_site_label
_atom_site_type_symbol
_atom_site_fract_x
_atom_site_fract_y
_atom_site_fract_z
_atom_site_U_iso_or_equiv
_atom_site_adp_type
_atom_site_occupancy
_atom_site_site_symmetry_order
_atom_site_calc_flag
_atom_site_refinement_flags_posn
_atom_site_refinement_flags_adp
_atom_site_refinement_flags_occupancy
_atom_site_disorder_assembly
_atom_site_disorder_group
S1 S 0.36055(2) 0.81567(9) 0.71376(2) 0.03540(14) Uani 1 1 d . . . . .
O1 O 0.09082(6) 0.4886(3) 0.55187(10) 0.0518(3) Uani 1 1 d . . . . .
N2 N 0.39613(6) 0.5112(3) 0.52357(9) 0.0349(3) Uani 1 1 d . . . . .
N1 N 0.49748(6) 0.7274(4) 0.64211(10) 0.0392(3) Uani 1 1 d D . . . .
C3 C 0.31913(7) 0.4909(3) 0.52564(11) 0.0337(3) Uani 1 1 d . . . . .
C1 C 0.42395(7) 0.6762(3) 0.61443(11) 0.0337(3) Uani 1 1 d . . . . .
C6 C 0.16719(7) 0.4999(4) 0.54994(13) 0.0405(3) Uani 1 1 d . . . . .
C2 C 0.28925(7) 0.6434(3) 0.62196(11) 0.0342(3) Uani 1 1 d . . . . .
C7 C 0.21367(8) 0.6499(4) 0.63713(12) 0.0382(3) Uani 1 1 d . . . . .
H7 H 0.194768 0.751919 0.703771 0.046 Uiso 1 1 calc R U . . .
C4 C 0.27077(8) 0.3352(4) 0.44094(12) 0.0379(3) Uani 1 1 d . . . . .
H4 H 0.289543 0.225221 0.375717 0.045 Uiso 1 1 calc R U . . .
C5 C 0.19547(8) 0.3435(4) 0.45339(12) 0.0408(3) Uani 1 1 d . . . . .
H5 H 0.162413 0.241454 0.395512 0.049 Uiso 1 1 calc R U . . .
C8 C 0.05802(9) 0.6775(5) 0.63720(17) 0.0556(4) Uani 1 1 d . . . A 1
H8A H 0.004124 0.678608 0.620326 0.083 Uiso 1 1 calc R U . A 1
H8B H 0.076730 0.906859 0.636129 0.083 Uiso 1 1 calc R U . A 1
H8C H 0.070249 0.579340 0.714847 0.083 Uiso 0.533(5) 1 calc R U P B 1
F1 F 0.06776(12) 0.5605(8) 0.7441(2) 0.0651(10) Uani 0.467(5) 1 d . . P B 2
H1A H 0.5290(10) 0.678(5) 0.5917(16) 0.052(5) Uiso 1 1 d D . . . .
H1B H 0.5072(11) 0.894(4) 0.6887(17) 0.056(5) Uiso 1 1 d D . . . .

loop_
_atom_site_aniso_label
_atom_site_aniso_U_11
_atom_site_aniso_U_22
_atom_site_aniso_U_33
_atom_site_aniso_U_23
_atom_site_aniso_U_13
_atom_site_aniso_U_12
S1 0.03133(19) 0.0498(2) 0.02487(18) -0.00298(11) 0.00067(12) 0.00200(11)
O1 0.0299(5) 0.0744(8) 0.0508(6) -0.0087(5) 0.0024(4) -0.0035(5)
N2 0.0318(5) 0.0488(6) 0.0239(5) 0.0006(4) 0.0009(4) -0.0003(4)
N1 0.0300(5) 0.0589(7) 0.0283(5) -0.0058(5) -0.0005(4) 0.0001(5)
C3 0.0319(6) 0.0449(7) 0.0241(5) 0.0030(5) 0.0009(4) -0.0001(5)
C1 0.0314(6) 0.0462(7) 0.0234(5) 0.0015(4) 0.0012(4) 0.0019(5)
C6 0.0301(6) 0.0542(8) 0.0370(7) 0.0027(6) 0.0013(5) -0.0014(5)
C2 0.0327(6) 0.0436(7) 0.0258(6) 0.0016(5) -0.0006(4) 0.0007(5)
C7 0.0344(6) 0.0486(8) 0.0317(6) 0.0002(5) 0.0038(5) 0.0015(5)
C4 0.0374(7) 0.0499(8) 0.0263(6) -0.0005(5) 0.0015(5) -0.0037(5)
C5 0.0364(7) 0.0537(8) 0.0314(6) -0.0002(5) -0.0027(5) -0.0052(6)
C8 0.0334(7) 0.0756(12) 0.0583(10) -0.0060(8) 0.0063(7) 0.0022(7)
F1 0.0454(12) 0.103(2) 0.0485(13) 0.0075(12) 0.0105(9) -0.0008(12)

loop_
_atom_type_symbol
_atom_type_description
_atom_type_scat_dispersion_real
_atom_type_scat_dispersion_imag
_atom_type_scat_source
C C 0.0137 0.0067 'International Tables Vol C Tables 4.2.6.8 and 6.1.1.4'
H H 0.0000 0.0000 'International Tables Vol C Tables 4.2.6.8 and 6.1.1.4'
F F 0.0583 0.0400 'International Tables Vol C Tables 4.2.6.8 and 6.1.1.4'
N N 0.0241 0.0134 'International Tables Vol C Tables 4.2.6.8 and 6.1.1.4'
O O 0.0412 0.0250 'International Tables Vol C Tables 4.2.6.8 and 6.1.1.4'
S S 0.2925 0.4295 'International Tables Vol C Tables 4.2.6.8 and 6.1.1.4'

loop_
_geom_angle_atom_site_label_1
_geom_angle_atom_site_label_2
_geom_angle_atom_site_label_3
_geom_angle
_geom_angle_site_symmetry_1
_geom_angle_site_symmetry_3
C2 S1 C1 88.62(6) . .
C6 O1 C8 117.98(12) . .
C1 N2 C3 110.06(11) . .
C1 N1 H1A 119.7(14) . .
C1 N1 H1B 114.3(14) . .
H1A N1 H1B 118.2(19) . .
N2 C3 C2 115.58(11) . .
N2 C3 C4 125.87(12) . .
C4 C3 C2 118.54(12) . .
N2 C1 S1 116.28(10) . .
N2 C1 N1 125.17(12) . .
N1 C1 S1 118.38(10) . .
O1 C6 C7 123.60(13) . .
O1 C6 C5 115.02(13) . .
C7 C6 C5 121.37(13) . .
C3 C2 S1 109.43(9) . .
C7 C2 S1 127.43(11) . .
C7 C2 C3 123.14(12) . .
C6 C7 C2 116.74(13) . .
C6 C7 H7 121.6 . .
C2 C7 H7 121.6 . .
C3 C4 H4 120.4 . .
C5 C4 C3 119.22(13) . .
C5 C4 H4 120.4 . .
C6 C5 H5 119.5 . .
C4 C5 C6 120.97(13) . .
C4 C5 H5 119.5 . .
O1 C8 H8A 109.5 . .
O1 C8 H8B 109.5 . .
O1 C8 H8C 109.5 . .
H8A C8 H8B 109.5 . .
H8A C8 H8C 109.5 . .
H8B C8 H8C 109.5 . .

loop_
_geom_bond_atom_site_label_1
_geom_bond_atom_site_label_2
_geom_bond_distance
_geom_bond_site_symmetry_2
S1 C1 1.7641(13) .
S1 C2 1.7428(13) .
O1 C6 1.3849(16) .
O1 C8 1.401(2) .
N2 C3 1.3980(16) .
N2 C1 1.2996(17) .
N1 C1 1.3600(17) .
N1 H1A 0.864(15) .
N1 H1B 0.864(15) .
C3 C2 1.4020(18) .
C3 C4 1.4013(18) .
C6 C7 1.391(2) .
C6 C5 1.398(2) .
C2 C7 1.3921(19) .
C7 H7 0.9500 .
C4 H4 0.9500 .
C4 C5 1.381(2) .
C5 H5 0.9500 .
C8 H8A 0.9800 .
C8 H8B 0.9800 .
C8 H8C 0.9800 .

loop_
_geom_hbond_atom_site_label_D
_geom_hbond_atom_site_label_H
_geom_hbond_atom_site_label_A
_geom_hbond_distance_DH
_geom_hbond_distance_HA
_geom_hbond_distance_DA
_geom_hbond_angle_DHA
_geom_hbond_site_symmetry_A
_geom_hbond_publ_flag
C7 H7 F1 0.95 2.50 3.014(3) 114.1 . yes
C4 H4 S1 0.95 2.97 3.4589(14) 113.4 4_575 yes
C5 H5 F1 0.95 2.63 3.584(3) 176.9 4_565 yes
C8 H8A O1 0.98 2.60 3.389(2) 137.6 3_566 yes
N1 H1A N2 0.864(15) 2.100(15) 2.9583(16) 172.0(18) 3_666 yes
N1 H1B N1 0.864(15) 2.356(16) 3.1720(18) 157.7(19) 2_656 yes

loop_
_geom_torsion_atom_site_label_1
_geom_torsion_atom_site_label_2
_geom_torsion_atom_site_label_3
_geom_torsion_atom_site_label_4
_geom_torsion
_geom_torsion_site_symmetry_1
_geom_torsion_site_symmetry_2
_geom_torsion_site_symmetry_3
_geom_torsion_site_symmetry_4
S1 C2 C7 C6 178.69(11) . . . .
O1 C6 C7 C2 -179.40(14) . . . .
O1 C6 C5 C4 -179.71(14) . . . .
N2 C3 C2 S1 -0.46(15) . . . .
N2 C3 C2 C7 179.26(12) . . . .
N2 C3 C4 C5 -178.23(13) . . . .
C3 N2 C1 S1 1.47(15) . . . .
C3 N2 C1 N1 176.62(13) . . . .
C3 C2 C7 C6 -1.0(2) . . . .
C3 C4 C5 C6 -1.0(2) . . . .
C1 S1 C2 C3 1.01(10) . . . .
C1 S1 C2 C7 -178.69(13) . . . .
C1 N2 C3 C2 -0.63(16) . . . .
C1 N2 C3 C4 179.12(13) . . . .
C2 S1 C1 N2 -1.50(11) . . . .
C2 S1 C1 N1 -176.99(12) . . . .
C2 C3 C4 C5 1.5(2) . . . .
C7 C6 C5 C4 -0.5(2) . . . .
C4 C3 C2 S1 179.77(10) . . . .
C4 C3 C2 C7 -0.5(2) . . . .
C5 C6 C7 C2 1.5(2) . . . .
C8 O1 C6 C7 9.2(2) . . . .
C8 O1 C6 C5 -171.64(15) . . . .

_cod_database_fobs_code 4519501
